data_7052628
loop_
_publ_author_name
'Kostakis, George E.'
'Casella, Luigi'
'Boudalis, Athanassios K.'
'Monzani, Enrico'
'Plakatouras, John C.'

_publ_section_title
;
 Structural variation from 1D chains to 3D networks: a systematic study
 of coordination number effect on the construction of coordination
 polymers using the terepthaloylbisglycinate ligand
;
_journal_issue 5
_journal_name_full 'New Journal of Chemistry'
_journal_page_first 1060
_journal_paper_doi 10.1039/c0nj01009j
_journal_volume 35
_journal_year 2011
_chemical_compound_source 'synthesis as described'
_chemical_formula_moiety 'C12 H18 Mn1 N2 O10, 2(H2 O)'
_chemical_formula_sum 'C12 H22 Mn N2 O12'
_chemical_formula_weight 441.26
_chemical_name_systematic
;
?
;
_space_group_IT_number 14
_symmetry_cell_setting monoclinic
_symmetry_Int_Tables_number 14
_symmetry_space_group_name_Hall '-P 2yn'
_symmetry_space_group_name_H-M 'P 1 21/n 1'
_atom_sites_solution_hydrogens geom
_atom_sites_solution_primary direct
_atom_sites_solution_secondary difmap
_audit_conform_dict_location ftp://ftp.iucr.org/pub/cif_core.dic
_audit_conform_dict_name cif_core.dic
_audit_conform_dict_version 2.2
_audit_creation_date 2005-02-13T12:01:26-00:00
_audit_creation_method 'WinGX routine CIF_UPDATE'
_cell_angle_alpha 90
_cell_angle_beta 93.210(4)
_cell_angle_gamma 90
_cell_formula_units_Z 4
_cell_length_a 6.8863(5)
_cell_length_b 30.987(2)
_cell_length_c 8.0216(6)
_cell_measurement_reflns_used 10023
_cell_measurement_temperature 120(2)
_cell_measurement_theta_max 26.373
_cell_measurement_theta_min 1
_cell_measurement_wavelength 0.71073
_cell_volume 1709.0(2)
_computing_cell_refinement 'HKL Scalepack (Otwinowski & Minor 1997)'
_computing_data_collection 'Collect (Nonius BV, 1997-2000)'
_computing_data_reduction 'HKL Denzo and Scalepack (Otwinowski & Minor 1997)'
_computing_molecular_graphics 'Ortep-3 for Windows (Farrugia, 1997)'
_computing_publication_material 'WinGX publication routines (Farrugia, 1999)'
_computing_structure_refinement 'SHELXL-97 (Sheldrick, 1997)'
_computing_structure_solution 'SHELXS-97 (Sheldrick, 1997)'
_diffrn_ambient_temperature 120(2)
_diffrn_measured_fraction_theta_full 0.984
_diffrn_measured_fraction_theta_max 0.970
_diffrn_measurement_device '95mm CCD camera on \k-goniostat'
_diffrn_measurement_device_type KappaCCD
_diffrn_measurement_method 'CCD; rotation images'
_diffrn_orient_matrix_type 'by Nonius Collect from scalepack cell'
_diffrn_orient_matrix_UB_11 0.445012E-1
_diffrn_orient_matrix_UB_12 0.122515E-1
_diffrn_orient_matrix_UB_13 0.110979
_diffrn_orient_matrix_UB_21 0.137364
_diffrn_orient_matrix_UB_22 -0.76375E-2
_diffrn_orient_matrix_UB_23 -0.218301E-1
_diffrn_orient_matrix_UB_31 0.174592E-1
_diffrn_orient_matrix_UB_32 0.288624E-1
_diffrn_orient_matrix_UB_33 -0.52885E-1
_diffrn_radiation_monochromator graphite
_diffrn_radiation_probe x-ray
_diffrn_radiation_type MoK\a
_diffrn_radiation_wavelength 0.71073
_diffrn_reflns_av_R_equivalents 0.1083
_diffrn_reflns_av_unetI/netI 0.0947
_diffrn_reflns_limit_h_max 8
_diffrn_reflns_limit_h_min -8
_diffrn_reflns_limit_k_max 38
_diffrn_reflns_limit_k_min 0
_diffrn_reflns_limit_l_max 9
_diffrn_reflns_limit_l_min 0
_diffrn_reflns_number 3410
_diffrn_reflns_reduction_process
;
Scaled and merged with SORTAV
R.H. Blessing, (1987) Cryst. Rev. 1, 3-58
R.H. Blessing, (1989) J. Appl. Cryst. 22, 396-397
;
_diffrn_reflns_theta_full 22.50
_exptl_absorpt_coefficient_mu 0.843
_exptl_absorpt_correction_T_max 0.959
_exptl_absorpt_correction_T_min 0.78
_exptl_absorpt_correction_type gaussian
_exptl_absorpt_process_details
;
P. Coppens, L. Leiserowitz, D Rabinovich, Acta Cryst.
(1965), 18, 1035-1038
;
_exptl_crystal_colour colourless
_exptl_crystal_density_diffrn 1.715
_exptl_crystal_density_method 'not measured'
_exptl_crystal_description plate
_exptl_crystal_F_000 916
_exptl_crystal_size_max 0.48
_exptl_crystal_size_mid 0.28
_exptl_crystal_size_min 0.05
_refine_diff_density_max 0.402
_refine_diff_density_min -0.457
_refine_diff_density_rms 0.092
_refine_ls_extinction_method none
_refine_ls_goodness_of_fit_ref 1.042
_refine_ls_hydrogen_treatment mixed
_refine_ls_matrix_type full
_refine_ls_number_parameters 287
_refine_ls_number_reflns 3410
_refine_ls_number_restraints 0
_refine_ls_restrained_S_all 1.042
_refine_ls_R_factor_all 0.1142
_refine_ls_R_factor_gt 0.0499
_refine_ls_shift/su_max 0
_refine_ls_shift/su_mean 0
_refine_ls_structure_factor_coef Fsqd
_refine_ls_weighting_details 'calc w=1/[\s^2^(Fo^2^)+(0.0450P)^2^+0.2427P] where P=(Fo^2^+2Fc^2^)/3'
_refine_ls_weighting_scheme calc
_refine_ls_wR_factor_gt 0.1015
_refine_ls_wR_factor_ref 0.1217
_reflns_number_gt 1995
_reflns_number_total 3410
_reflns_threshold_expression I>2sigma(I)
_cod_data_source_file c0nj01009j.txt
_cod_data_source_block km0105
_cod_original_sg_symbol_H-M 'P 21/n'
_cod_database_code 7052628

loop_
_symmetry_equiv_pos_as_xyz
'x, y, z'
'-x+1/2, y+1/2, -z+1/2'
'-x, -y, -z'
'x-1/2, -y-1/2, z-1/2'

loop_
_atom_site_label
_atom_site_type_symbol
_atom_site_fract_x
_atom_site_fract_y
_atom_site_fract_z
_atom_site_U_iso_or_equiv
_atom_site_adp_type
_atom_site_occupancy
_atom_site_symmetry_multiplicity
_atom_site_calc_flag
_atom_site_refinement_flags
_atom_site_disorder_assembly
_atom_site_disorder_group
Mn1 Mn 0.95459(7) 0.248788(19) 0.74275(6) 0.01196(17) Uani 1 1 d . . .
O1 O 0.7277(3) 0.20401(8) 0.6727(3) 0.0159(6) Uani 1 1 d . . .
O2 O 0.6382(3) 0.17095(8) 0.9024(3) 0.0194(6) Uani 1 1 d . . .
O3 O 0.8332(3) 0.07727(8) 0.8186(3) 0.0208(6) Uani 1 1 d . . .
O4 O 0.8510(3) 0.42757(8) 0.8119(3) 0.0195(6) Uani 1 1 d . . .
O5 O 0.7819(3) 0.30309(8) 0.6526(3) 0.0167(6) Uani 1 1 d . . .
O6 O 0.6635(3) 0.33253(8) 0.8801(3) 0.0180(6) Uani 1 1 d . . .
N1 N 0.5303(4) 0.09649(10) 0.7225(4) 0.0174(8) Uani 1 1 d . . .
N2 N 0.5518(4) 0.40676(10) 0.7102(4) 0.0153(7) Uani 1 1 d . . .
C1 C 0.6589(5) 0.17166(11) 0.7503(4) 0.0119(8) Uani 1 1 d . . .
C2 C 0.5976(5) 0.13460(12) 0.6356(4) 0.0160(9) Uani 1 1 d . . .
H2A H 0.492 0.1447 0.5562 0.021 Uiso 1 1 calc R . .
H2B H 0.7092 0.1263 0.5699 0.021 Uiso 1 1 calc R . .
C3 C 0.6547(5) 0.07120(12) 0.8123(4) 0.0157(9) Uani 1 1 d . . .
C4 C 0.5696(5) 0.03445(12) 0.9073(4) 0.0152(8) Uani 1 1 d . . .
C5 C 0.6971(5) 0.00817(12) 1.0008(4) 0.0185(9) Uani 1 1 d . . .
H5 H 0.8328 0.0138 1.0023 0.024 Uiso 1 1 calc R . .
C6 C 0.6303(5) -0.02617(12) 1.0922(5) 0.0184(9) Uani 1 1 d . . .
H6 H 0.7199 -0.0441 1.1544 0.024 Uiso 1 1 calc R . .
C7 C 0.6221(5) 0.53053(12) 1.0767(5) 0.0185(9) Uani 1 1 d . . .
H7 H 0.7067 0.5513 1.1289 0.024 Uiso 1 1 calc R . .
C8 C 0.6976(5) 0.49797(12) 0.9806(4) 0.0167(9) Uani 1 1 d . . .
H8 H 0.8338 0.4967 0.9676 0.022 Uiso 1 1 calc R . .
C9 C 0.5764(5) 0.46718(11) 0.9033(4) 0.0111(8) Uani 1 1 d . . .
C10 C 0.6706(5) 0.43237(11) 0.8053(4) 0.0134(8) Uani 1 1 d . . .
C11 C 0.6270(5) 0.37105(11) 0.6189(4) 0.0139(8) Uani 1 1 d . . .
H11A H 0.7378 0.3813 0.5561 0.018 Uiso 1 1 calc R . .
H11B H 0.5247 0.3608 0.5366 0.018 Uiso 1 1 calc R . .
C12 C 0.6948(5) 0.33306(11) 0.7289(4) 0.0119(8) Uani 1 1 d . . .
OW1 O 0.9302(4) 0.25159(10) 1.0099(3) 0.0169(6) Uani 1 1 d . . .
OW2 O 1.2099(4) 0.29260(9) 0.7691(3) 0.0186(7) Uani 1 1 d . . .
OW3 O 1.0128(4) 0.24387(8) 0.4759(3) 0.0145(6) Uani 1 1 d . . .
OW4 O 1.1771(4) 0.19964(8) 0.8021(3) 0.0168(7) Uani 1 1 d . . .
H1N H 0.415(6) 0.0904(14) 0.711(5) 0.044(4) Uiso 1 1 d . . .
H2N H 0.428(6) 0.4116(14) 0.712(5) 0.044(4) Uiso 1 1 d . . .
H1W H 1.023(7) 0.2621(13) 1.073(6) 0.044(4) Uiso 1 1 d . . .
H2W H 0.869(7) 0.2387(14) 1.061(6) 0.044(4) Uiso 1 1 d . . .
H3W H 1.197(6) 0.3202(15) 0.756(5) 0.044(4) Uiso 1 1 d . . .
H4W H 1.277(6) 0.2876(16) 0.833(6) 0.044(4) Uiso 1 1 d . . .
H5W H 1.063(6) 0.2665(14) 0.447(5) 0.044(4) Uiso 1 1 d . . .
H6W H 1.099(6) 0.2241(14) 0.461(5) 0.044(4) Uiso 1 1 d . . .
H7W H 1.230(6) 0.1966(14) 0.901(5) 0.044(4) Uiso 1 1 d . . .
H8W H 1.161(6) 0.1747(14) 0.779(6) 0.044(4) Uiso 1 1 d . . .
OW5 O 0.1270(4) 0.11906(9) 0.6691(3) 0.0176(6) Uani 1 1 d . . .
H9W H 0.122(6) 0.1251(14) 0.561(5) 0.044(4) Uiso 1 1 d . . .
H10W H 0.038(6) 0.1043(15) 0.694(6) 0.044(4) Uiso 1 1 d . . .
OW6 O 0.1467(4) 0.37839(9) 0.6923(4) 0.0184(7) Uani 1 1 d . . .
H11W H 0.069(6) 0.3925(15) 0.722(6) 0.044(4) Uiso 1 1 d . . .
H12W H 0.136(6) 0.3737(16) 0.603(6) 0.044(4) Uiso 1 1 d . . .

loop_
_atom_site_aniso_label
_atom_site_aniso_U_11
_atom_site_aniso_U_22
_atom_site_aniso_U_33
_atom_site_aniso_U_23
_atom_site_aniso_U_13
_atom_site_aniso_U_12
Mn1 0.0114(3) 0.0132(3) 0.0110(3) -0.0002(3) -0.00154(19) -0.0001(3)
O1 0.0189(14) 0.0127(14) 0.0155(13) 0.0035(11) -0.0056(11) -0.0075(11)
O2 0.0252(15) 0.0185(15) 0.0145(14) 0.0022(12) 0.0003(11) 0.0015(12)
O3 0.0135(14) 0.0277(16) 0.0212(15) 0.0052(12) 0.0006(12) -0.0042(13)
O4 0.0140(14) 0.0213(15) 0.0231(16) -0.0046(12) 0.0013(12) -0.0001(12)
O5 0.0177(14) 0.0161(14) 0.0160(14) 0.0004(11) -0.0030(11) 0.0044(11)
O6 0.0245(15) 0.0151(15) 0.0144(15) -0.0003(11) 0.0016(11) 0.0033(12)
N1 0.0130(18) 0.0189(19) 0.0196(19) 0.0031(14) -0.0037(15) -0.0054(15)
N2 0.0136(17) 0.0159(18) 0.0160(17) -0.0064(13) -0.0029(15) 0.0041(15)
C1 0.0072(19) 0.0099(19) 0.018(2) 0.0010(16) -0.0033(15) 0.0055(15)
C2 0.015(2) 0.018(2) 0.014(2) 0.0030(16) -0.0025(16) -0.0001(17)
C3 0.021(2) 0.015(2) 0.011(2) -0.0031(16) -0.0007(18) -0.0019(18)
C4 0.018(2) 0.018(2) 0.010(2) -0.0034(16) 0.0057(16) -0.0037(17)
C5 0.013(2) 0.018(2) 0.024(2) 0.0028(17) -0.0034(17) -0.0036(17)
C6 0.017(2) 0.020(2) 0.018(2) 0.0049(17) -0.0035(16) -0.0040(18)
C7 0.023(2) 0.016(2) 0.016(2) -0.0043(16) -0.0016(16) -0.0045(18)
C8 0.014(2) 0.017(2) 0.019(2) 0.0005(17) 0.0010(16) 0.0033(17)
C9 0.0129(19) 0.0081(19) 0.012(2) 0.0016(15) -0.0016(16) 0.0035(16)
C10 0.018(2) 0.011(2) 0.012(2) 0.0033(15) 0.0027(17) 0.0025(17)
C11 0.017(2) 0.0101(19) 0.015(2) -0.0040(15) 0.0012(16) 0.0014(16)
C12 0.012(2) 0.0082(19) 0.016(2) -0.0025(15) -0.0021(15) -0.0016(15)
OW1 0.0129(14) 0.0265(16) 0.0112(12) -0.0026(13) -0.0017(10) -0.0057(14)
OW2 0.0191(17) 0.0192(16) 0.0167(15) 0.0039(13) -0.0047(12) -0.0027(13)
OW3 0.0127(14) 0.0177(17) 0.0130(12) 0.0019(12) 0.0002(10) -0.0028(12)
OW4 0.0183(15) 0.0165(15) 0.0149(15) 0.0002(12) -0.0065(11) 0.0035(13)
OW5 0.0160(15) 0.0192(16) 0.0176(15) 0.0030(13) 0.0021(12) -0.0025(12)
OW6 0.0162(15) 0.0176(16) 0.0212(16) -0.0025(13) -0.0001(13) 0.0034(12)

loop_
_atom_type_symbol
_atom_type_description
_atom_type_scat_dispersion_real
_atom_type_scat_dispersion_imag
_atom_type_scat_source
C C 0.0033 0.0016 'International Tables Vol C Tables 4.2.6.8 and 6.1.1.4'
H H 0 0 'International Tables Vol C Tables 4.2.6.8 and 6.1.1.4'
N N 0.0061 0.0033 'International Tables Vol C Tables 4.2.6.8 and 6.1.1.4'
O O 0.0106 0.006 'International Tables Vol C Tables 4.2.6.8 and 6.1.1.4'
Mn Mn 0.3368 0.7283 'International Tables Vol C Tables 4.2.6.8 and 6.1.1.4'

loop_
_exptl_crystal_face_index_h
_exptl_crystal_face_index_k
_exptl_crystal_face_index_l
_exptl_crystal_face_perp_dist
1 0 1 0.3
-1 0 -1 0.18
0 1 0 0.03
0 -1 0 0.02
1 0 -1 0.14
-1 0 1 0.14

loop_
_geom_angle_atom_site_label_1
_geom_angle_atom_site_label_2
_geom_angle_atom_site_label_3
_geom_angle
_geom_angle_site_symmetry_1
_geom_angle_site_symmetry_3
_geom_angle_publ_flag
O1 Mn1 OW1 100.96(10) . . ?
O1 Mn1 O5 92.11(10) . . ?
OW1 Mn1 O5 103.22(10) . . ?
O1 Mn1 OW4 95.61(10) . . ?
OW1 Mn1 OW4 84.55(10) . . ?
O5 Mn1 OW4 167.83(10) . . ?
O1 Mn1 OW3 82.52(9) . . ?
OW1 Mn1 OW3 173.76(10) . . ?
O5 Mn1 OW3 81.70(9) . . ?
OW4 Mn1 OW3 89.99(10) . . ?
O1 Mn1 OW2 169.36(10) . . ?
OW1 Mn1 OW2 89.22(10) . . ?
O5 Mn1 OW2 88.50(10) . . ?
OW4 Mn1 OW2 82.19(11) . . ?
OW3 Mn1 OW2 87.06(10) . . ?
C1 O1 Mn1 131.4(2) . . ?
C12 O5 Mn1 132.0(2) . . ?
C3 N1 C2 121.3(3) . . ?
C3 N1 H1N 121(3) . . ?
C2 N1 H1N 118(3) . . ?
C10 N2 C11 121.1(3) . . ?
C10 N2 H2N 117(3) . . ?
C11 N2 H2N 121(3) . . ?
O2 C1 O1 124.0(3) . . ?
O2 C1 C2 122.8(3) . . ?
O1 C1 C2 113.2(3) . . ?
N1 C2 C1 114.1(3) . . ?
N1 C2 H2A 108.7 . . ?
C1 C2 H2A 108.7 . . ?
N1 C2 H2B 108.7 . . ?
C1 C2 H2B 108.7 . . ?
H2A C2 H2B 107.6 . . ?
O3 C3 N1 122.3(3) . . ?
O3 C3 C4 120.4(3) . . ?
N1 C3 C4 117.3(3) . . ?
C5 C4 C6 118.9(3) . 3_657 ?
C5 C4 C3 117.7(3) . . ?
C6 C4 C3 123.4(3) 3_657 . ?
C6 C5 C4 121.2(3) . . ?
C6 C5 H5 119.4 . . ?
C4 C5 H5 119.4 . . ?
C5 C6 C4 119.9(3) . 3_657 ?
C5 C6 H6 120.1 . . ?
C4 C6 H6 120.1 3_657 . ?
C9 C7 C8 120.3(3) 3_667 . ?
C9 C7 H7 119.9 3_667 . ?
C8 C7 H7 119.9 . . ?
C7 C8 C9 120.8(3) . . ?
C7 C8 H8 119.6 . . ?
C9 C8 H8 119.6 . . ?
C7 C9 C8 118.9(3) 3_667 . ?
C7 C9 C10 123.7(3) 3_667 . ?
C8 C9 C10 117.4(3) . . ?
O4 C10 N2 121.7(3) . . ?
O4 C10 C9 121.4(3) . . ?
N2 C10 C9 116.9(3) . . ?
N2 C11 C12 113.9(3) . . ?
N2 C11 H11A 108.8 . . ?
C12 C11 H11A 108.8 . . ?
N2 C11 H11B 108.8 . . ?
C12 C11 H11B 108.8 . . ?
H11A C11 H11B 107.7 . . ?
O6 C12 O5 124.6(3) . . ?
O6 C12 C11 120.6(3) . . ?
O5 C12 C11 114.8(3) . . ?
Mn1 OW1 H1W 120(3) . . ?
Mn1 OW1 H2W 128(4) . . ?
H1W OW1 H2W 108(5) . . ?
Mn1 OW2 H3W 121(3) . . ?
Mn1 OW2 H4W 115(4) . . ?
H3W OW2 H4W 112(5) . . ?
Mn1 OW3 H5W 109(3) . . ?
Mn1 OW3 H6W 110(3) . . ?
H5W OW3 H6W 105(4) . . ?
Mn1 OW4 H7W 122(3) . . ?
Mn1 OW4 H8W 122(3) . . ?
H7W OW4 H8W 99(4) . . ?
H9W OW5 H10W 112(4) . . ?
H11W OW6 H12W 114(5) . . ?

loop_
_geom_bond_atom_site_label_1
_geom_bond_atom_site_label_2
_geom_bond_distance
_geom_bond_site_symmetry_2
_geom_bond_publ_flag
Mn1 O1 2.141(2) . ?
Mn1 OW1 2.160(2) . ?
Mn1 O5 2.162(2) . ?
Mn1 OW4 2.194(3) . ?
Mn1 OW3 2.205(3) . ?
Mn1 OW2 2.222(3) . ?
O1 C1 1.285(4) . ?
O2 C1 1.236(4) . ?
O3 C3 1.241(4) . ?
O4 C10 1.249(4) . ?
O5 C12 1.280(4) . ?
O6 C12 1.245(4) . ?
N1 C3 1.341(4) . ?
N1 C2 1.460(5) . ?
N1 H1N 0.82(4) . ?
N2 C10 1.346(4) . ?
N2 C11 1.439(4) . ?
N2 H2N 0.87(4) . ?
C1 C2 1.517(5) . ?
C2 H2A 0.99 . ?
C2 H2B 0.99 . ?
C3 C4 1.507(5) . ?
C4 C5 1.387(4) . ?
C4 C6 1.400(5) 3_657 ?
C5 C6 1.385(5) . ?
C5 H5 0.95 . ?
C6 C4 1.400(5) 3_657 ?
C6 H6 0.95 . ?
C7 C9 1.387(5) 3_667 ?
C7 C8 1.388(5) . ?
C7 H7 0.95 . ?
C8 C9 1.391(4) . ?
C8 H8 0.95 . ?
C9 C7 1.387(5) 3_667 ?
C9 C10 1.503(5) . ?
C11 C12 1.528(5) . ?
C11 H11A 0.99 . ?
C11 H11B 0.99 . ?
OW1 H1W 0.86(4) . ?
OW1 H2W 0.72(4) . ?
OW2 H3W 0.86(5) . ?
OW2 H4W 0.69(4) . ?
OW3 H5W 0.82(4) . ?
OW3 H6W 0.87(4) . ?
OW4 H7W 0.86(4) . ?
OW4 H8W 0.80(4) . ?
OW5 H9W 0.88(4) . ?
OW5 H10W 0.80(4) . ?
OW6 H11W 0.74(4) . ?
OW6 H12W 0.73(4) . ?

loop_
_geom_hbond_atom_site_label_D
_geom_hbond_atom_site_label_H
_geom_hbond_atom_site_label_A
_geom_hbond_distance_DH
_geom_hbond_distance_HA
_geom_hbond_distance_DA
_geom_hbond_angle_DHA
_geom_hbond_site_symmetry_A
N1 H1N OW5 0.82(4) 2.18(4) 2.873(4) 142(4) .
N2 H2N OW6 0.87(4) 2.19(4) 2.920(4) 142(4) .
OW1 H1W O1 0.86(4) 1.90(4) 2.738(3) 166(4) 4_666
OW1 H2W OW2 0.72(4) 2.26(5) 2.975(4) 167(5) 4_566
OW2 H3W OW6 0.86(5) 1.90(5) 2.758(4) 171(4) 1_655
OW2 H4W OW3 0.69(4) 2.16(4) 2.827(3) 161(5) 4_666
OW3 H5W O2 0.82(4) 2.04(4) 2.849(3) 167(5) 4_665
OW3 H6W O6 0.87(4) 1.93(4) 2.713(4) 149(4) 4_665
OW3 H6W OW1 0.87(4) 2.41(4) 2.875(3) 114(3) 4_665
OW4 H7W O5 0.86(4) 2.03(4) 2.865(3) 163(4) 4_666
OW4 H8W OW5 0.80(4) 1.94(4) 2.730(4) 167(5) 1_655
OW5 H9W O6 0.88(4) 1.99(5) 2.784(4) 149(4) 4_565
OW5 H10W O3 0.80(4) 1.96(5) 2.735(4) 163(5) 1_455
OW6 H11W O4 0.74(4) 2.02(5) 2.759(4) 176(5) 1_455
OW6 H12W O2 0.73(4) 2.12(5) 2.781(4) 150(5) 4_565

loop_
_geom_torsion_atom_site_label_1
_geom_torsion_atom_site_label_2
_geom_torsion_atom_site_label_3
_geom_torsion_atom_site_label_4
_geom_torsion
_geom_torsion_site_symmetry_1
_geom_torsion_site_symmetry_2
_geom_torsion_site_symmetry_3
_geom_torsion_site_symmetry_4
_geom_torsion_publ_flag
OW1 Mn1 O1 C1 -31.6(3) . . . . ?
O5 Mn1 O1 C1 -135.5(3) . . . . ?
OW4 Mn1 O1 C1 53.9(3) . . . . ?
OW3 Mn1 O1 C1 143.2(3) . . . . ?
OW2 Mn1 O1 C1 131.4(5) . . . . ?
O1 Mn1 O5 C12 106.9(3) . . . . ?
OW1 Mn1 O5 C12 5.2(3) . . . . ?
OW4 Mn1 O5 C12 -123.6(5) . . . . ?
OW3 Mn1 O5 C12 -170.9(3) . . . . ?
OW2 Mn1 O5 C12 -83.7(3) . . . . ?
Mn1 O1 C1 O2 37.4(5) . . . . ?
Mn1 O1 C1 C2 -144.9(2) . . . . ?
C3 N1 C2 C1 -71.9(4) . . . . ?
O2 C1 C2 N1 -5.8(5) . . . . ?
O1 C1 C2 N1 176.4(3) . . . . ?
C2 N1 C3 O3 -4.2(6) . . . . ?
C2 N1 C3 C4 175.8(3) . . . . ?
O3 C3 C4 C5 0.1(5) . . . . ?
N1 C3 C4 C5 -179.9(3) . . . . ?
O3 C3 C4 C6 179.0(3) . . . 3_657 ?
N1 C3 C4 C6 -1.0(5) . . . 3_657 ?
C6 C4 C5 C6 0.8(6) 3_657 . . . ?
C3 C4 C5 C6 179.8(4) . . . . ?
C4 C5 C6 C4 -0.8(6) . . . 3_657 ?
C9 C7 C8 C9 -0.1(6) 3_667 . . . ?
C7 C8 C9 C7 0.1(6) . . . 3_667 ?
C7 C8 C9 C10 -178.4(3) . . . . ?
C11 N2 C10 O4 3.5(5) . . . . ?
C11 N2 C10 C9 -176.6(3) . . . . ?
C7 C9 C10 O4 -168.6(3) 3_667 . . . ?
C8 C9 C10 O4 9.8(5) . . . . ?
C7 C9 C10 N2 11.5(5) 3_667 . . . ?
C8 C9 C10 N2 -170.1(3) . . . . ?
C10 N2 C11 C12 72.2(4) . . . . ?
Mn1 O5 C12 O6 -13.7(5) . . . . ?
Mn1 O5 C12 C11 166.7(2) . . . . ?
N2 C11 C12 O6 7.9(5) . . . . ?
N2 C11 C12 O5 -172.6(3) . . . . ?
